data_1551490
loop_
_publ_author_name
'Paul J. Evans'
'Evan R. Darzi'
'Ramesh Jasti'

_publ_section_title
;
 Efficient room-temperature synthesis of a highly strained carbon nanohoop
 fragment of buckminsterfullerene
;
_journal_name_full 'Nature Chemistry'
_journal_page_first 404
_journal_page_last 408
_journal_paper_doi 10.1038/nchem.1888
_journal_volume 6
_journal_year 2014
_chemical_formula_moiety 'C32 H28 O2'
_chemical_formula_sum 'C32 H28 O2'
_chemical_formula_weight 444.54
_space_group_crystal_system monoclinic
_space_group_IT_number 14
_space_group_name_Hall '-P 2ybc'
_space_group_name_H-M_alt 'P 1 21/c 1'
_atom_sites_solution_hydrogens geom
_cell_angle_alpha 90
_cell_angle_beta 92.014(6)
_cell_angle_gamma 90
_cell_formula_units_Z 4
_cell_length_a 17.444(3)
_cell_length_b 10.8686(19)
_cell_length_c 12.1775(19)
_cell_measurement_reflns_used 9074
_cell_measurement_temperature 100(2)
_cell_measurement_theta_max 66.642
_cell_measurement_theta_min 2.532
_cell_volume 2307.3(7)
_computing_data_collection 'APEX2 (Bruker, 2006)'
_computing_data_reduction 'SAINT (Bruker, 2006)'
_computing_molecular_graphics 'Olex2 (Dolomanov et al., 2009)'
_computing_publication_material 'Olex2 (Dolomanov et al., 2009)'
_computing_structure_refinement 'ShelXL (Sheldrick, 2008)'
_diffrn_ambient_temperature 100.01
_diffrn_measured_fraction_theta_full 0.932
_diffrn_measured_fraction_theta_max 0.932
_diffrn_measurement_device_type 'Bruker Proteum-R'
_diffrn_measurement_method '\w & \f scans'
_diffrn_radiation_type CuK\a
_diffrn_radiation_wavelength 1.54178
_diffrn_reflns_av_R_equivalents 0.0690
_diffrn_reflns_av_unetI/netI 0.0424
_diffrn_reflns_Laue_measured_fraction_full 0.932
_diffrn_reflns_Laue_measured_fraction_max 0.932
_diffrn_reflns_limit_h_max 20
_diffrn_reflns_limit_h_min -20
_diffrn_reflns_limit_k_max 12
_diffrn_reflns_limit_k_min -12
_diffrn_reflns_limit_l_max 14
_diffrn_reflns_limit_l_min -14
_diffrn_reflns_number 37719
_diffrn_reflns_point_group_measured_fraction_full 0.932
_diffrn_reflns_point_group_measured_fraction_max 0.932
_diffrn_reflns_theta_full 66.868
_diffrn_reflns_theta_max 66.868
_diffrn_reflns_theta_min 2.534
_diffrn_source 'rotating anode'
_exptl_absorpt_coefficient_mu 0.608
_exptl_absorpt_correction_T_max 0.7370
_exptl_absorpt_correction_T_min 0.6695
_exptl_absorpt_correction_type multi-scan
_exptl_absorpt_process_details 'SADABS (Sheldrick, 1997)'
_exptl_crystal_colour colorless
_exptl_crystal_density_diffrn 1.286
_exptl_crystal_description fragment
_exptl_crystal_F_000 944.0
_exptl_crystal_size_max 0.106
_exptl_crystal_size_mid 0.096
_exptl_crystal_size_min 0.060
_refine_diff_density_max 0.222
_refine_diff_density_min -0.202
_refine_diff_density_rms 0.041
_refine_ls_extinction_coef .
_refine_ls_extinction_method none
_refine_ls_goodness_of_fit_ref 1.050
_refine_ls_hydrogen_treatment constr
_refine_ls_matrix_type full
_refine_ls_number_parameters 309
_refine_ls_number_reflns 3835
_refine_ls_number_restraints 0
_refine_ls_restrained_S_all 1.050
_refine_ls_R_factor_all 0.0575
_refine_ls_R_factor_gt 0.0523
_refine_ls_shift/su_max 0.001
_refine_ls_shift/su_mean 0.000
_refine_ls_structure_factor_coef Fsqd
_refine_ls_weighting_details 'w=1/[\s^2^(Fo^2^)+(0.0349P)^2^+1.6425P] where P=(Fo^2^+2Fc^2^)/3'
_refine_ls_weighting_scheme calc
_refine_ls_wR_factor_gt 0.0968
_refine_ls_wR_factor_ref 0.0984
_reflns_Friedel_coverage 0.000
_reflns_Friedel_fraction_full .
_reflns_Friedel_fraction_max .
_reflns_number_gt 3548
_reflns_number_total 3835
_reflns_threshold_expression 'I > 2\s(I)'
_cod_data_source_file nchem.1888-s2.cif
_cod_data_source_block darzi5
_cod_database_code 1551490
_shelx_space_group_comment
;
The symmetry employed for this shelxl refinement is uniquely defined
by the following loop, which should always be used as a source of
symmetry information in preference to the above space-group names.
They are only intended as comments.
;
_olex2_refinement_description
;
1. Fixed Uiso
 At 1.2 times of:
  All C(H) groups
 At 1.5 times of:
  All C(H,H,H) groups
2.a Ternary CH refined with riding coordinates:
 C8(H8), C24(H24)
2.b Aromatic/amide H refined with riding coordinates:
 C1(H1), C2(H2), C5(H5), C6(H6), C9(H9), C10(H10), C16(H16), C17(H17),
 C19(H19), C20(H20), C22(H22), C23(H23), C25(H25), C26(H26), C27(H27), C28(H28),
  C29(H29), C30(H30), C31(H31), C32(H32)
2.c Idealised Me refined as rotating group:
 C12(H12A,H12B,H12C), C13(H13A,H13B,H13C)
;

loop_
_space_group_symop_operation_xyz
'x, y, z'
'-x, y+1/2, -z+1/2'
'-x, -y, -z'
'x, -y-1/2, z-1/2'

loop_
_atom_site_label
_atom_site_type_symbol
_atom_site_fract_x
_atom_site_fract_y
_atom_site_fract_z
_atom_site_U_iso_or_equiv
_atom_site_adp_type
_atom_site_occupancy
_atom_site_site_symmetry_order
_atom_site_calc_flag
_atom_site_refinement_flags_posn
_atom_site_refinement_flags_adp
_atom_site_refinement_flags_occupancy
_atom_site_disorder_assembly
_atom_site_disorder_group
O1 O 0.85273(6) -0.04015(10) 0.62460(9) 0.0216(3) Uani 1 1 d . . . . .
O2 O 0.56533(6) 0.13959(10) 0.94626(8) 0.0173(2) Uani 1 1 d . . . . .
C1 C 0.61504(9) 0.57930(15) 0.71039(13) 0.0193(3) Uani 1 1 d . . . . .
H1 H 0.5680 0.5521 0.6772 0.023 Uiso 1 1 calc R . . . .
C2 C 0.67689(9) 0.60404(15) 0.64478(13) 0.0197(3) Uani 1 1 d . . . . .
H2 H 0.6716 0.5937 0.5674 0.024 Uiso 1 1 calc R . . . .
C3 C 0.74680(9) 0.64405(15) 0.69186(13) 0.0191(3) Uani 1 1 d . . . . .
C4 C 0.81821(9) 0.60505(15) 0.63750(13) 0.0183(3) Uani 1 1 d . . . . .
C5 C 0.87767(9) 0.55662(15) 0.70437(13) 0.0199(3) Uani 1 1 d . . . . .
H5 H 0.8848 0.5853 0.7777 0.024 Uiso 1 1 calc R . . . .
C6 C 0.92641(8) 0.46712(15) 0.66491(13) 0.0195(3) Uani 1 1 d . . . . .
H6 H 0.9664 0.4353 0.7116 0.023 Uiso 1 1 calc R . . . .
C7 C 0.91730(8) 0.42324(15) 0.55733(12) 0.0170(3) Uani 1 1 d . . . . .
C8 C 0.94792(8) 0.29544(15) 0.52565(12) 0.0174(3) Uani 1 1 d . . . . .
H8 H 0.9930 0.3056 0.4779 0.021 Uiso 1 1 calc R . . . .
C9 C 0.88468(8) 0.22668(15) 0.46253(12) 0.0179(3) Uani 1 1 d . . . . .
H9 H 0.8750 0.2474 0.3875 0.021 Uiso 1 1 calc R . . . .
C10 C 0.84209(8) 0.13919(15) 0.50618(12) 0.0172(3) Uani 1 1 d . . . . .
H10 H 0.8023 0.1037 0.4614 0.021 Uiso 1 1 calc R . . . .
C11 C 0.85311(8) 0.09244(15) 0.62293(12) 0.0162(3) Uani 1 1 d . . . . .
C12 C 0.91107(9) -0.09592(16) 0.56213(14) 0.0251(4) Uani 1 1 d . . . . .
H12A H 0.9069 -0.0664 0.4861 0.038 Uiso 1 1 calc GR . . . .
H12B H 0.9048 -0.1855 0.5632 0.038 Uiso 1 1 calc GR . . . .
H12C H 0.9616 -0.0742 0.5942 0.038 Uiso 1 1 calc GR . . . .
C13 C 0.50749(9) 0.16521(15) 1.02382(12) 0.0190(3) Uani 1 1 d . . . . .
H13A H 0.4664 0.2139 0.9881 0.029 Uiso 1 1 calc GR . . . .
H13B H 0.5302 0.2115 1.0859 0.029 Uiso 1 1 calc GR . . . .
H13C H 0.4863 0.0877 1.0505 0.029 Uiso 1 1 calc GR . . . .
C14 C 0.59624(8) 0.24942(14) 0.89669(11) 0.0147(3) Uani 1 1 d . . . . .
C15 C 0.66125(8) 0.20478(15) 0.82332(11) 0.0144(3) Uani 1 1 d . . . . .
C16 C 0.70692(8) 0.29150(15) 0.77106(11) 0.0156(3) Uani 1 1 d . . . . .
H16 H 0.6964 0.3767 0.7795 0.019 Uiso 1 1 calc R . . . .
C17 C 0.76748(8) 0.25517(15) 0.70706(11) 0.0151(3) Uani 1 1 d . . . . .
H17 H 0.7974 0.3158 0.6722 0.018 Uiso 1 1 calc R . . . .
C18 C 0.78488(8) 0.13051(15) 0.69342(11) 0.0150(3) Uani 1 1 d . . . . .
C19 C 0.81925(9) 0.57833(15) 0.52452(13) 0.0202(3) Uani 1 1 d . . . . .
H19 H 0.7862 0.6219 0.4746 0.024 Uiso 1 1 calc R . . . .
C20 C 0.86811(9) 0.48900(16) 0.48520(13) 0.0201(3) Uani 1 1 d . . . . .
H20 H 0.8682 0.4723 0.4086 0.024 Uiso 1 1 calc R . . . .
C21 C 0.62107(8) 0.59383(14) 0.82441(13) 0.0175(3) Uani 1 1 d . . . . .
C22 C 0.68549(9) 0.65693(15) 0.86796(13) 0.0218(3) Uani 1 1 d . . . . .
H22 H 0.6869 0.6826 0.9426 0.026 Uiso 1 1 calc R . . . .
C23 C 0.74741(9) 0.68204(15) 0.80232(13) 0.0220(4) Uani 1 1 d . . . . .
H23 H 0.7905 0.7253 0.8325 0.026 Uiso 1 1 calc R . . . .
C24 C 0.56730(8) 0.52252(15) 0.89995(12) 0.0167(3) Uani 1 1 d . . . . .
H24 H 0.5333 0.5823 0.9373 0.020 Uiso 1 1 calc R . . . .
C25 C 0.61612(8) 0.45503(15) 0.98624(12) 0.0169(3) Uani 1 1 d . . . . .
H25 H 0.6387 0.5016 1.0449 0.020 Uiso 1 1 calc R . . . .
C26 C 0.62906(8) 0.33472(15) 0.98443(11) 0.0156(3) Uani 1 1 d . . . . .
H26 H 0.6607 0.3002 1.0415 0.019 Uiso 1 1 calc R . . . .
C27 C 0.51825(8) 0.43279(15) 0.83394(12) 0.0164(3) Uani 1 1 d . . . . .
H27 H 0.4749 0.4636 0.7932 0.020 Uiso 1 1 calc R . . . .
C28 C 0.53275(8) 0.31304(15) 0.83007(11) 0.0150(3) Uani 1 1 d . . . . .
H28 H 0.5013 0.2639 0.7824 0.018 Uiso 1 1 calc R . . . .
C29 C 0.97214(8) 0.22439(15) 0.62795(12) 0.0177(3) Uani 1 1 d . . . . .
H29 H 1.0208 0.2419 0.6618 0.021 Uiso 1 1 calc R . . . .
C30 C 0.92879(8) 0.13871(15) 0.67279(12) 0.0172(3) Uani 1 1 d . . . . .
H30 H 0.9463 0.1040 0.7407 0.021 Uiso 1 1 calc R . . . .
C31 C 0.73899(8) 0.04395(15) 0.74411(12) 0.0168(3) Uani 1 1 d . . . . .
H31 H 0.7493 -0.0412 0.7350 0.020 Uiso 1 1 calc R . . . .
C32 C 0.67786(8) 0.08051(15) 0.80837(12) 0.0167(3) Uani 1 1 d . . . . .
H32 H 0.6474 0.0198 0.8422 0.020 Uiso 1 1 calc R . . . .

loop_
_atom_site_aniso_label
_atom_site_aniso_U_11
_atom_site_aniso_U_22
_atom_site_aniso_U_33
_atom_site_aniso_U_23
_atom_site_aniso_U_13
_atom_site_aniso_U_12
O1 0.0214(5) 0.0147(6) 0.0294(6) -0.0010(5) 0.0110(4) 0.0036(5)
O2 0.0181(5) 0.0152(6) 0.0189(5) 0.0014(4) 0.0069(4) 0.0007(4)
C1 0.0153(7) 0.0182(9) 0.0242(8) 0.0038(7) -0.0004(6) 0.0033(6)
C2 0.0206(8) 0.0185(8) 0.0202(7) 0.0057(6) 0.0018(6) 0.0051(6)
C3 0.0201(8) 0.0121(8) 0.0252(8) 0.0031(6) 0.0050(6) 0.0012(6)
C4 0.0182(7) 0.0120(8) 0.0250(8) 0.0009(6) 0.0044(6) -0.0031(6)
C5 0.0179(7) 0.0192(9) 0.0228(8) -0.0055(7) 0.0005(6) -0.0057(6)
C6 0.0130(7) 0.0194(9) 0.0261(8) -0.0012(7) -0.0014(6) -0.0034(6)
C7 0.0120(7) 0.0178(8) 0.0215(7) 0.0007(6) 0.0045(5) -0.0026(6)
C8 0.0130(7) 0.0201(9) 0.0194(7) -0.0005(6) 0.0043(5) 0.0000(6)
C9 0.0174(7) 0.0217(9) 0.0147(7) -0.0016(6) 0.0017(6) 0.0036(6)
C10 0.0143(7) 0.0210(9) 0.0163(7) -0.0048(6) 0.0010(5) 0.0027(6)
C11 0.0160(7) 0.0142(8) 0.0184(7) -0.0008(6) 0.0032(6) 0.0019(6)
C12 0.0224(8) 0.0192(9) 0.0345(9) -0.0050(7) 0.0104(7) 0.0040(7)
C13 0.0205(7) 0.0191(8) 0.0179(7) 0.0009(6) 0.0074(6) -0.0009(6)
C14 0.0143(7) 0.0149(8) 0.0151(7) 0.0008(6) 0.0022(5) -0.0007(6)
C15 0.0128(7) 0.0180(8) 0.0124(6) -0.0009(6) -0.0005(5) 0.0018(6)
C16 0.0159(7) 0.0152(8) 0.0156(7) -0.0011(6) -0.0004(5) 0.0018(6)
C17 0.0142(7) 0.0164(8) 0.0148(7) 0.0014(6) 0.0003(5) -0.0010(6)
C18 0.0128(7) 0.0194(9) 0.0126(7) -0.0007(6) -0.0012(5) 0.0017(6)
C19 0.0192(7) 0.0187(9) 0.0228(8) 0.0065(7) 0.0035(6) 0.0017(6)
C20 0.0200(7) 0.0220(9) 0.0185(7) 0.0034(6) 0.0052(6) 0.0005(6)
C21 0.0167(7) 0.0116(8) 0.0247(8) 0.0006(6) 0.0051(6) 0.0044(6)
C22 0.0251(8) 0.0157(8) 0.0251(8) -0.0062(7) 0.0062(6) -0.0015(7)
C23 0.0211(8) 0.0150(9) 0.0301(8) -0.0049(7) 0.0043(6) -0.0031(6)
C24 0.0159(7) 0.0149(8) 0.0195(7) -0.0023(6) 0.0047(6) 0.0025(6)
C25 0.0147(7) 0.0219(9) 0.0144(7) -0.0035(6) 0.0031(5) -0.0017(6)
C26 0.0122(7) 0.0222(9) 0.0126(6) 0.0007(6) 0.0017(5) 0.0003(6)
C27 0.0113(6) 0.0212(9) 0.0166(7) 0.0023(6) 0.0025(5) 0.0017(6)
C28 0.0119(6) 0.0207(9) 0.0125(6) -0.0006(6) 0.0020(5) -0.0025(6)
C29 0.0117(7) 0.0203(9) 0.0209(7) -0.0037(6) -0.0001(5) 0.0041(6)
C30 0.0150(7) 0.0206(8) 0.0162(7) -0.0017(6) 0.0008(5) 0.0068(6)
C31 0.0182(7) 0.0149(8) 0.0174(7) 0.0002(6) 0.0006(6) 0.0029(6)
C32 0.0166(7) 0.0162(8) 0.0174(7) 0.0017(6) 0.0019(6) -0.0011(6)

loop_
_atom_type_symbol
_atom_type_description
_atom_type_scat_dispersion_real
_atom_type_scat_dispersion_imag
_atom_type_scat_source
C C 0.0181 0.0091 'International Tables Vol C Tables 4.2.6.8 and 6.1.1.4'
H H 0.0000 0.0000 'International Tables Vol C Tables 4.2.6.8 and 6.1.1.4'
O O 0.0492 0.0322 'International Tables Vol C Tables 4.2.6.8 and 6.1.1.4'

loop_
_geom_angle_atom_site_label_1
_geom_angle_atom_site_label_2
_geom_angle_atom_site_label_3
_geom_angle
_geom_angle_site_symmetry_1
_geom_angle_site_symmetry_3
C12 O1 C11 114.43(12) . .
C13 O2 C14 113.27(11) . .
C2 C1 H1 119.5 . .
C2 C1 C21 121.06(15) . .
C21 C1 H1 119.5 . .
C1 C2 H2 119.8 . .
C1 C2 C3 120.49(15) . .
C3 C2 H2 119.8 . .
C2 C3 C4 117.34(14) . .
C2 C3 C23 117.41(14) . .
C23 C3 C4 121.95(14) . .
C5 C4 C3 117.52(14) . .
C5 C4 C19 117.19(14) . .
C19 C4 C3 122.14(14) . .
C4 C5 H5 119.6 . .
C6 C5 C4 120.83(14) . .
C6 C5 H5 119.6 . .
C5 C6 H6 119.6 . .
C5 C6 C7 120.82(14) . .
C7 C6 H6 119.6 . .
C6 C7 C8 120.85(14) . .
C6 C7 C20 117.40(15) . .
C20 C7 C8 120.81(14) . .
C7 C8 H8 109.4 . .
C9 C8 C7 108.55(12) . .
C9 C8 H8 109.4 . .
C29 C8 C7 110.04(12) . .
C29 C8 H8 109.4 . .
C29 C8 C9 110.02(13) . .
C8 C9 H9 118.1 . .
C10 C9 C8 123.77(13) . .
C10 C9 H9 118.1 . .
C9 C10 H10 117.9 . .
C9 C10 C11 124.11(14) . .
C11 C10 H10 117.9 . .
O1 C11 C10 110.36(12) . .
O1 C11 C18 104.80(12) . .
O1 C11 C30 109.24(12) . .
C10 C11 C18 110.85(12) . .
C10 C11 C30 110.10(12) . .
C30 C11 C18 111.36(12) . .
O1 C12 H12A 109.5 . .
O1 C12 H12B 109.5 . .
O1 C12 H12C 109.5 . .
H12A C12 H12B 109.5 . .
H12A C12 H12C 109.5 . .
H12B C12 H12C 109.5 . .
O2 C13 H13A 109.5 . .
O2 C13 H13B 109.5 . .
O2 C13 H13C 109.5 . .
H13A C13 H13B 109.5 . .
H13A C13 H13C 109.5 . .
H13B C13 H13C 109.5 . .
O2 C14 C15 105.86(12) . .
O2 C14 C26 110.34(11) . .
O2 C14 C28 108.83(11) . .
C26 C14 C15 109.49(12) . .
C26 C14 C28 110.47(13) . .
C28 C14 C15 111.75(11) . .
C16 C15 C14 119.45(14) . .
C32 C15 C14 122.63(13) . .
C32 C15 C16 117.91(13) . .
C15 C16 H16 119.4 . .
C17 C16 C15 121.22(15) . .
C17 C16 H16 119.4 . .
C16 C17 H17 119.6 . .
C16 C17 C18 120.87(14) . .
C18 C17 H17 119.6 . .
C17 C18 C11 119.91(13) . .
C31 C18 C11 122.01(14) . .
C31 C18 C17 118.07(13) . .
C4 C19 H19 119.6 . .
C20 C19 C4 120.72(15) . .
C20 C19 H19 119.6 . .
C7 C20 H20 119.7 . .
C19 C20 C7 120.67(14) . .
C19 C20 H20 119.7 . .
C1 C21 C22 117.48(14) . .
C1 C21 C24 120.58(14) . .
C22 C21 C24 120.97(14) . .
C21 C22 H22 119.8 . .
C23 C22 C21 120.35(15) . .
C23 C22 H22 119.8 . .
C3 C23 H23 119.6 . .
C22 C23 C3 120.74(15) . .
C22 C23 H23 119.6 . .
C21 C24 H24 109.1 . .
C25 C24 C21 108.48(12) . .
C25 C24 H24 109.1 . .
C27 C24 C21 110.58(12) . .
C27 C24 H24 109.1 . .
C27 C24 C25 110.49(13) . .
C24 C25 H25 118.1 . .
C26 C25 C24 123.79(14) . .
C26 C25 H25 118.1 . .
C14 C26 H26 118.1 . .
C25 C26 C14 123.74(14) . .
C25 C26 H26 118.1 . .
C24 C27 H27 118.4 . .
C28 C27 C24 123.16(13) . .
C28 C27 H27 118.4 . .
C14 C28 H28 117.8 . .
C27 C28 C14 124.39(14) . .
C27 C28 H28 117.8 . .
C8 C29 H29 118.3 . .
C30 C29 C8 123.32(13) . .
C30 C29 H29 118.3 . .
C11 C30 H30 117.7 . .
C29 C30 C11 124.52(14) . .
C29 C30 H30 117.7 . .
C18 C31 H31 119.5 . .
C18 C31 C32 121.06(15) . .
C32 C31 H31 119.5 . .
C15 C32 C31 120.86(14) . .
C15 C32 H32 119.6 . .
C31 C32 H32 119.6 . .

loop_
_geom_bond_atom_site_label_1
_geom_bond_atom_site_label_2
_geom_bond_distance
_geom_bond_site_symmetry_2
O1 C11 1.4413(19) .
O1 C12 1.4269(18) .
O2 C13 1.4333(17) .
O2 C14 1.4501(18) .
C1 H1 0.9500 .
C1 C2 1.391(2) .
C1 C21 1.398(2) .
C2 H2 0.9500 .
C2 C3 1.399(2) .
C3 C4 1.493(2) .
C3 C23 1.407(2) .
C4 C5 1.399(2) .
C4 C19 1.407(2) .
C5 H5 0.9500 .
C5 C6 1.389(2) .
C6 H6 0.9500 .
C6 C7 1.398(2) .
C7 C8 1.542(2) .
C7 C20 1.402(2) .
C8 H8 1.0000 .
C8 C9 1.519(2) .
C8 C29 1.513(2) .
C9 H9 0.9500 .
C9 C10 1.329(2) .
C10 H10 0.9500 .
C10 C11 1.516(2) .
C11 C18 1.5480(19) .
C11 C30 1.519(2) .
C12 H12A 0.9800 .
C12 H12B 0.9800 .
C12 H12C 0.9800 .
C13 H13A 0.9800 .
C13 H13B 0.9800 .
C13 H13C 0.9800 .
C14 C15 1.5462(19) .
C14 C26 1.512(2) .
C14 C28 1.516(2) .
C15 C16 1.401(2) .
C15 C32 1.395(2) .
C16 H16 0.9500 .
C16 C17 1.392(2) .
C17 H17 0.9500 .
C17 C18 1.400(2) .
C18 C31 1.393(2) .
C19 H19 0.9500 .
C19 C20 1.388(2) .
C20 H20 0.9500 .
C21 C22 1.405(2) .
C21 C24 1.545(2) .
C22 H22 0.9500 .
C22 C23 1.393(2) .
C23 H23 0.9500 .
C24 H24 1.0000 .
C24 C25 1.518(2) .
C24 C27 1.510(2) .
C25 H25 0.9500 .
C25 C26 1.327(2) .
C26 H26 0.9500 .
C27 H27 0.9500 .
C27 C28 1.327(2) .
C28 H28 0.9500 .
C29 H29 0.9500 .
C29 C30 1.329(2) .
C30 H30 0.9500 .
C31 H31 0.9500 .
C31 C32 1.402(2) .
C32 H32 0.9500 .

loop_
_geom_torsion_atom_site_label_1
_geom_torsion_atom_site_label_2
_geom_torsion_atom_site_label_3
_geom_torsion_atom_site_label_4
_geom_torsion
_geom_torsion_site_symmetry_1
_geom_torsion_site_symmetry_2
_geom_torsion_site_symmetry_3
_geom_torsion_site_symmetry_4
O1 C11 C18 C17 -178.53(12) . . . .
O1 C11 C18 C31 1.04(18) . . . .
O1 C11 C30 C29 132.20(15) . . . .
O2 C14 C15 C16 -174.63(12) . . . .
O2 C14 C15 C32 3.94(18) . . . .
O2 C14 C26 C25 -134.35(14) . . . .
O2 C14 C28 C27 133.34(14) . . . .
C1 C2 C3 C4 147.15(16) . . . .
C1 C2 C3 C23 -12.8(2) . . . .
C1 C21 C22 C23 -12.2(2) . . . .
C1 C21 C24 C25 127.10(15) . . . .
C1 C21 C24 C27 5.80(19) . . . .
C2 C1 C21 C22 12.5(2) . . . .
C2 C1 C21 C24 -156.38(15) . . . .
C2 C3 C4 C5 -132.04(16) . . . .
C2 C3 C4 C19 27.3(2) . . . .
C2 C3 C23 C22 13.0(2) . . . .
C3 C4 C5 C6 148.06(15) . . . .
C3 C4 C19 C20 -147.22(16) . . . .
C4 C3 C23 C22 -145.97(16) . . . .
C4 C5 C6 C7 0.0(2) . . . .
C4 C19 C20 C7 0.2(2) . . . .
C5 C4 C19 C20 12.2(2) . . . .
C5 C6 C7 C8 -156.55(14) . . . .
C5 C6 C7 C20 12.4(2) . . . .
C6 C7 C8 C9 131.16(14) . . . .
C6 C7 C8 C29 10.70(18) . . . .
C6 C7 C20 C19 -12.5(2) . . . .
C7 C8 C9 C10 -102.03(17) . . . .
C7 C8 C29 C30 99.75(17) . . . .
C8 C7 C20 C19 156.46(14) . . . .
C8 C9 C10 C11 -2.8(2) . . . .
C8 C29 C30 C11 5.7(2) . . . .
C9 C8 C29 C30 -19.81(19) . . . .
C9 C10 C11 O1 -132.94(15) . . . .
C9 C10 C11 C18 111.41(16) . . . .
C9 C10 C11 C30 -12.3(2) . . . .
C10 C11 C18 C17 -59.47(18) . . . .
C10 C11 C18 C31 120.10(15) . . . .
C10 C11 C30 C29 10.9(2) . . . .
C11 C18 C31 C32 179.46(13) . . . .
C12 O1 C11 C10 59.57(16) . . . .
C12 O1 C11 C18 178.96(12) . . . .
C12 O1 C11 C30 -61.62(16) . . . .
C13 O2 C14 C15 175.75(11) . . . .
C13 O2 C14 C26 57.38(15) . . . .
C13 O2 C14 C28 -63.99(14) . . . .
C14 C15 C16 C17 178.02(13) . . . .
C14 C15 C32 C31 -177.82(13) . . . .
C15 C14 C26 C25 109.52(16) . . . .
C15 C14 C28 C27 -110.11(16) . . . .
C15 C16 C17 C18 -0.3(2) . . . .
C16 C15 C32 C31 0.8(2) . . . .
C16 C17 C18 C11 -179.29(13) . . . .
C16 C17 C18 C31 1.1(2) . . . .
C17 C18 C31 C32 -1.0(2) . . . .
C18 C11 C30 C29 -112.51(16) . . . .
C18 C31 C32 C15 0.0(2) . . . .
C19 C4 C5 C6 -12.3(2) . . . .
C20 C7 C8 C9 -37.41(18) . . . .
C20 C7 C8 C29 -157.87(13) . . . .
C21 C1 C2 C3 0.1(2) . . . .
C21 C22 C23 C3 -0.5(3) . . . .
C21 C24 C25 C26 -104.78(16) . . . .
C21 C24 C27 C28 101.64(16) . . . .
C22 C21 C24 C25 -41.35(19) . . . .
C22 C21 C24 C27 -162.65(14) . . . .
C23 C3 C4 C5 26.9(2) . . . .
C23 C3 C4 C19 -173.77(16) . . . .
C24 C21 C22 C23 156.59(15) . . . .
C24 C25 C26 C14 -0.5(2) . . . .
C24 C27 C28 C14 4.5(2) . . . .
C25 C24 C27 C28 -18.47(18) . . . .
C26 C14 C15 C16 -55.69(17) . . . .
C26 C14 C15 C32 122.88(15) . . . .
C26 C14 C28 C27 12.05(19) . . . .
C27 C24 C25 C26 16.58(19) . . . .
C28 C14 C15 C16 67.03(17) . . . .
C28 C14 C15 C32 -114.40(16) . . . .
C28 C14 C26 C25 -13.96(19) . . . .
C29 C8 C9 C10 18.4(2) . . . .
C30 C11 C18 C17 63.47(18) . . . .
C30 C11 C18 C31 -116.95(15) . . . .
C32 C15 C16 C17 -0.6(2) . . . .
